data_1564988
loop_
_publ_author_name
'Lozan, Vasile'
'Makhloufi, Gamall'
'Druta, Vadim'
'Bourosh, Paulina'
'Kravtsov, Victor Ch.'
'Marangoci, Narcisa'
'Heering, Christian'
'Janiak, Christoph'

_publ_section_title
;
 Synthesis and structure of zinc(II) and cobalt(II) coordination polymers
 involving the elongated 2&#x2032;,3&#x2032;,5&#x2032;,6&#x2032;
 tetramethylterphenyl-4, 4&#x2033;-dicarboxylate ligand
;
_journal_name_full 'Inorganica Chimica Acta'
_journal_page_first 119500
_journal_paper_doi 10.1016/j.ica.2020.119500
_journal_volume 506
_journal_year 2020
_chemical_formula_moiety '2(C29 H31 N O5 Zn), 2(C5 H11 N O)'
_chemical_formula_sum 'C68 H84 N4 O12 Zn2'
_chemical_formula_weight 1280.13
_space_group_crystal_system monoclinic
_space_group_IT_number 15
_space_group_name_Hall '-C 2yc'
_space_group_name_H-M_alt 'C 1 2/c 1'
_atom_sites_solution_hydrogens mixed
_audit_creation_method SHELXL-2014/7
_cell_angle_alpha 90
_cell_angle_beta 108.323(6)
_cell_angle_gamma 90
_cell_formula_units_Z 4
_cell_length_a 19.7632(13)
_cell_length_b 19.5104(9)
_cell_length_c 18.4626(10)
_cell_measurement_reflns_used 1802
_cell_measurement_temperature 293(2)
_cell_measurement_theta_max 29.0380
_cell_measurement_theta_min 2.9672
_cell_volume 6758.0(7)
_computing_cell_refinement 'CrysAlisPro, Agilent Technologies'
_computing_data_collection 'CrysAlisPro, Agilent Technologie'
_computing_data_reduction 'CrysAlisPro, Agilent Technologies'
_computing_structure_refinement 'SHELXL-2014/7 (Sheldrick, 2014)'
_computing_structure_solution 'SHELXS-97 (Sheldrick, 1990)'
_diffrn_ambient_temperature 293(2)
_diffrn_detector_area_resol_mean 15.9914
_diffrn_measured_fraction_theta_full 0.996
_diffrn_measured_fraction_theta_max 0.996
_diffrn_measurement_device_type 'Xcalibur, Eos'
_diffrn_measurement_method '\w scans'
_diffrn_radiation_type MoK\a
_diffrn_radiation_wavelength 0.71073
_diffrn_reflns_av_R_equivalents 0.0442
_diffrn_reflns_av_unetI/netI 0.0843
_diffrn_reflns_Laue_measured_fraction_full 0.996
_diffrn_reflns_Laue_measured_fraction_max 0.996
_diffrn_reflns_limit_h_max 19
_diffrn_reflns_limit_h_min -23
_diffrn_reflns_limit_k_max 23
_diffrn_reflns_limit_k_min -13
_diffrn_reflns_limit_l_max 21
_diffrn_reflns_limit_l_min -21
_diffrn_reflns_number 11350
_diffrn_reflns_point_group_measured_fraction_full 0.996
_diffrn_reflns_point_group_measured_fraction_max 0.996
_diffrn_reflns_theta_full 25.049
_diffrn_reflns_theta_max 25.049
_diffrn_reflns_theta_min 2.973
_diffrn_source 'Enhance (Mo) X-ray Source'
_exptl_absorpt_coefficient_mu 0.771
_exptl_absorpt_correction_T_max 1.00000
_exptl_absorpt_correction_T_min 0.94581
_exptl_absorpt_correction_type multi-scan
_exptl_absorpt_process_details CrysAlis
_exptl_crystal_colour colorless
_exptl_crystal_density_diffrn 1.258
_exptl_crystal_density_method 'not measured'
_exptl_crystal_description plate
_exptl_crystal_F_000 2704
_exptl_crystal_size_max 0.430
_exptl_crystal_size_mid 0.100
_exptl_crystal_size_min 0.080
_refine_diff_density_max 0.711
_refine_diff_density_min -0.536
_refine_diff_density_rms 0.082
_refine_ls_extinction_coef .
_refine_ls_extinction_method none
_refine_ls_goodness_of_fit_ref 1.003
_refine_ls_hydrogen_treatment constr
_refine_ls_matrix_type full
_refine_ls_number_parameters 401
_refine_ls_number_reflns 5974
_refine_ls_number_restraints 60
_refine_ls_restrained_S_all 1.026
_refine_ls_R_factor_all 0.1048
_refine_ls_R_factor_gt 0.0662
_refine_ls_shift/su_max 0.061
_refine_ls_shift/su_mean 0.002
_refine_ls_structure_factor_coef Fsqd
_refine_ls_weighting_details 'w=1/[\s^2^(Fo^2^)+(0.1050P)^2^+6.0796P] where P=(Fo^2^+2Fc^2^)/3'
_refine_ls_weighting_scheme calc
_refine_ls_wR_factor_gt 0.1656
_refine_ls_wR_factor_ref 0.1930
_reflns_Friedel_coverage 0.000
_reflns_Friedel_fraction_full .
_reflns_Friedel_fraction_max .
_reflns_number_gt 4062
_reflns_number_total 5974
_reflns_threshold_expression 'I > 2\s(I)'
_cod_data_source_file comp3_pb_2496_Druta.cif
_cod_data_source_block pb_2496_Druta
_cod_original_sg_symbol_H-M 'C 2/c'
_cod_database_code 1564988
_shelx_shelxl_version_number 2014/7
_shelx_space_group_comment
;
The symmetry employed for this shelxl refinement is uniquely defined
by the following loop, which should always be used as a source of
symmetry information in preference to the above space-group names.
They are only intended as comments.
;
_shelx_estimated_absorpt_t_min 0.733
_shelx_estimated_absorpt_t_max 0.941

loop_
_space_group_symop_operation_xyz
'x, y, z'
'-x, y, -z+1/2'
'x+1/2, y+1/2, z'
'-x+1/2, y+1/2, -z+1/2'
'-x, -y, -z'
'x, -y, z-1/2'
'-x+1/2, -y+1/2, -z'
'x+1/2, -y+1/2, z-1/2'

loop_
_atom_site_label
_atom_site_type_symbol
_atom_site_fract_x
_atom_site_fract_y
_atom_site_fract_z
_atom_site_U_iso_or_equiv
_atom_site_adp_type
_atom_site_occupancy
_atom_site_site_symmetry_order
_atom_site_calc_flag
_atom_site_refinement_flags_posn
_atom_site_refinement_flags_adp
_atom_site_refinement_flags_occupancy
_atom_site_disorder_assembly
_atom_site_disorder_group
Zn1 Zn 0.48963(3) 0.10551(3) 0.32568(3) 0.0241(2) Uani 1 1 d . . . . .
O1A O 0.38591(18) 0.1000(2) 0.2543(2) 0.0481(10) Uani 1 1 d . . . . .
O2A O 0.40260(18) 0.10586(19) 0.1396(2) 0.0443(9) Uani 1 1 d . . . . .
C1A C 0.3643(3) 0.0976(2) 0.1824(3) 0.0361(12) Uani 1 1 d . . . . .
C2A C 0.2871(3) 0.0827(3) 0.1438(3) 0.0372(12) Uani 1 1 d . . . . .
C3A C 0.2423(3) 0.0660(4) 0.1853(3) 0.0596(18) Uani 1 1 d . . . . .
H19 H 0.2596 0.0670 0.2383 0.071 Uiso 1 1 calc R U . . .
C4A C 0.1727(3) 0.0479(4) 0.1497(3) 0.067(2) Uani 1 1 d . . . . .
H20 H 0.1439 0.0363 0.1792 0.080 Uiso 1 1 calc R U . . .
C5A C 0.1446(3) 0.0465(3) 0.0718(3) 0.0407(13) Uani 1 1 d . . . . .
C6A C 0.1885(3) 0.0654(3) 0.0302(3) 0.0459(15) Uani 1 1 d . . . . .
H22 H 0.1706 0.0657 -0.0228 0.055 Uiso 1 1 calc R U . . .
C7A C 0.2579(3) 0.0837(3) 0.0654(3) 0.0457(15) Uani 1 1 d . . . . .
H23 H 0.2861 0.0971 0.0359 0.055 Uiso 1 1 calc R U . . .
C8A C 0.0694(3) 0.0227(3) 0.0338(3) 0.0373(13) Uani 1 1 d . . . . .
C9A C 0.0129(3) 0.0682(3) 0.0231(3) 0.0382(13) Uani 1 1 d . . . . .
C10A C 0.0566(3) -0.0459(3) 0.0109(3) 0.0367(13) Uani 1 1 d . . . . .
C11A C 0.0276(3) 0.1426(3) 0.0484(4) 0.0636(18) Uani 1 1 d . . . . .
H26A H 0.0039 0.1724 0.0068 0.095 Uiso 1 1 calc R U . . .
H26B H 0.0780 0.1509 0.0636 0.095 Uiso 1 1 calc R U . . .
H26C H 0.0104 0.1512 0.0906 0.095 Uiso 1 1 calc R U . . .
C12A C 0.1183(3) -0.0960(3) 0.0249(4) 0.0599(17) Uani 1 1 d . . . . .
H28A H 0.1625 -0.0718 0.0453 0.090 Uiso 1 1 calc R U . . .
H28B H 0.1169 -0.1175 -0.0223 0.090 Uiso 1 1 calc R U . . .
H28C H 0.1144 -0.1304 0.0606 0.090 Uiso 1 1 calc R U . . .
O1B O 0.48793(19) 0.20710(17) 0.3051(2) 0.0422(9) Uani 1 1 d . . . . .
O2B O 0.5057(2) 1.00312(18) 0.1919(2) 0.0528(11) Uani 1 1 d . . . . .
C1B C 0.5000 0.2362(3) 0.2500 0.0331(17) Uani 1 2 d S T P . .
C2B C 0.5000 0.3138(4) 0.2500 0.0333(16) Uani 1 2 d S T P . .
C3B C 0.4907(3) 0.3497(3) 0.3106(3) 0.0429(14) Uani 1 1 d . . . . .
H3 H 0.4844 0.3262 0.3518 0.051 Uiso 1 1 calc R U . . .
C4B C 0.4908(3) 0.4206(3) 0.3104(3) 0.0434(15) Uani 1 1 d . . . . .
H4 H 0.4845 0.4442 0.3515 0.052 Uiso 1 1 calc R U . . .
C5B C 0.5000 0.4568(3) 0.2500 0.0372(18) Uani 1 2 d S T P . .
C6B C 0.5000 0.5328(3) 0.2500 0.0332(17) Uani 1 2 d S T P . .
C7B C 0.5628(3) 0.5691(3) 0.2871(3) 0.0349(12) Uani 1 1 d . . . . .
C8B C 0.5634(3) 0.6412(3) 0.2860(3) 0.0403(13) Uani 1 1 d . . . . .
C9B C 0.5000 0.6765(3) 0.2500 0.0344(17) Uani 1 2 d S T P . .
C10B C 0.6305(3) 0.5299(3) 0.3292(3) 0.0473(14) Uani 1 1 d . . . . .
H8A H 0.6696 0.5472 0.3143 0.071 Uiso 1 1 calc R U . . .
H8B H 0.6239 0.4821 0.3166 0.071 Uiso 1 1 calc R U . . .
H8C H 0.6406 0.5356 0.3833 0.071 Uiso 1 1 calc R U . . .
C11B C 0.6322(3) 0.6794(3) 0.3208(4) 0.0574(16) Uani 1 1 d . . . . .
H10A H 0.6492 0.6712 0.3748 0.086 Uiso 1 1 calc R U . . .
H10B H 0.6242 0.7276 0.3116 0.086 Uiso 1 1 calc R U . . .
H10C H 0.6671 0.6639 0.2983 0.086 Uiso 1 1 calc R U . . .
C12B C 0.5000 0.7530(3) 0.2500 0.0379(18) Uani 1 2 d S T P . .
C13B C 0.4900(3) 0.7899(3) 0.3099(3) 0.0527(17) Uani 1 1 d . . . . .
H13 H 0.4833 0.7665 0.3510 0.063 Uiso 1 1 calc R U . . .
C14B C 0.4898(3) 0.8609(3) 0.3100(3) 0.0493(15) Uani 1 1 d . . . . .
H14 H 0.4827 0.8845 0.3508 0.059 Uiso 1 1 calc R U . . .
C15B C 0.5000 0.8966(4) 0.2500 0.0403(18) Uani 1 2 d S T P . .
C16B C 0.5000 0.9739(4) 0.2500 0.0368(18) Uani 1 2 d S T P . .
O1C O 0.4678(2) 0.10071(19) 0.42310(19) 0.0420(9) Uani 1 1 d . . . . .
N1C N 0.3790(3) 0.0976(3) 0.4745(3) 0.0712(18) Uani 1 1 d . . . . .
C1C C 0.4151(4) 0.1269(3) 0.4339(3) 0.0566(17) Uani 1 1 d . . . . .
H29 H 0.4000 0.1695 0.4122 0.068 Uiso 1 1 calc R U . . .
C2C C 0.3101(4) 0.1259(5) 0.4786(5) 0.092(3) Uani 1 1 d . . . . .
H30A H 0.2926 0.1602 0.4391 0.110 Uiso 1 1 calc R U . . .
H30B H 0.2750 0.0894 0.4694 0.110 Uiso 1 1 calc R U . . .
C3C C 0.3179(7) 0.1555(8) 0.5499(7) 0.188(7) Uani 1 1 d . . . . .
H31A H 0.3328 0.1212 0.5889 0.282 Uiso 1 1 calc R U . . .
H31B H 0.2731 0.1745 0.5501 0.282 Uiso 1 1 calc R U . . .
H31C H 0.3530 0.1912 0.5595 0.282 Uiso 1 1 calc R U . . .
C4C C 0.3989(4) 0.0290(4) 0.5053(4) 0.071(2) Uani 1 1 d . . . . .
H32A H 0.3801 0.0212 0.5472 0.085 Uiso 1 1 calc R U . . .
H32B H 0.4505 0.0258 0.5251 0.085 Uiso 1 1 calc R U . . .
C5C C 0.3709(5) -0.0256(4) 0.4451(5) 0.095(3) Uani 1 1 d . . . . .
H33A H 0.3202 -0.0206 0.4230 0.143 Uiso 1 1 calc R U . . .
H33B H 0.3815 -0.0701 0.4680 0.143 Uiso 1 1 calc R U . . .
H33C H 0.3931 -0.0207 0.4060 0.143 Uiso 1 1 calc R U . . .
O1D O 0.8137(4) 0.7621(3) 0.3545(4) 0.123(2) Uani 1 1 d D U . . .
N1D N 0.7799(4) 0.7972(4) 0.2295(4) 0.108(2) Uani 1 1 d D U . . .
C1D C 0.8110(5) 0.7549(4) 0.2905(5) 0.093(3) Uani 1 1 d D U . . .
H1D H 0.8326 0.7156 0.2797 0.112 Uiso 1 1 calc R U . . .
C2D C 0.7677(9) 0.8667(6) 0.2502(9) 0.212(8) Uani 1 1 d D U . . .
H2D1 H 0.8042 0.8809 0.2966 0.255 Uiso 1 1 d R U . . .
H2D2 H 0.7729 0.8942 0.2085 0.255 Uiso 1 1 d R U . . .
C3D C 0.6994(8) 0.8772(9) 0.2501(9) 0.227(9) Uani 1 1 d D U . . .
H3D1 H 0.6682 0.8450 0.2162 0.341 Uiso 1 1 calc R U . . .
H3D2 H 0.6849 0.9230 0.2332 0.341 Uiso 1 1 calc R U . . .
H3D3 H 0.6968 0.8710 0.3008 0.341 Uiso 1 1 calc R U . . .
C4D C 0.7942(10) 0.7918(11) 0.1567(7) 0.243(9) Uani 1 1 d D U . . .
H4D1 H 0.8101 0.8348 0.1413 0.292 Uiso 1 1 d R U . . .
H4D2 H 0.8291 0.7564 0.1581 0.292 Uiso 1 1 d R U . . .
C5D C 0.7293(12) 0.7749(10) 0.1058(11) 0.353(17) Uani 1 1 d D U . . .
H5D1 H 0.7119 0.7338 0.1224 0.529 Uiso 1 1 calc R U . . .
H5D2 H 0.7344 0.7674 0.0564 0.529 Uiso 1 1 calc R U . . .
H5D3 H 0.6962 0.8116 0.1029 0.529 Uiso 1 1 calc R U . . .

loop_
_atom_site_aniso_label
_atom_site_aniso_U_11
_atom_site_aniso_U_22
_atom_site_aniso_U_33
_atom_site_aniso_U_23
_atom_site_aniso_U_13
_atom_site_aniso_U_12
Zn1 0.0234(3) 0.0159(3) 0.0317(3) 0.0010(2) 0.0070(2) -0.0007(2)
O1A 0.0208(19) 0.052(3) 0.060(2) -0.005(2) -0.0028(17) -0.0064(18)
O2A 0.0198(18) 0.052(2) 0.057(2) -0.001(2) 0.0071(16) -0.0075(18)
C1A 0.028(3) 0.024(3) 0.053(3) -0.004(3) 0.007(2) 0.001(2)
C2A 0.022(3) 0.037(3) 0.046(3) -0.005(2) 0.002(2) -0.006(2)
C3A 0.033(3) 0.100(5) 0.039(3) -0.001(3) 0.002(2) -0.024(4)
C4A 0.037(3) 0.123(7) 0.039(3) -0.005(4) 0.009(3) -0.036(4)
C5A 0.022(3) 0.058(4) 0.039(3) -0.006(3) 0.005(2) -0.009(3)
C6A 0.038(3) 0.067(4) 0.031(3) -0.011(3) 0.009(2) -0.017(3)
C7A 0.032(3) 0.063(4) 0.043(3) -0.007(3) 0.013(2) -0.015(3)
C8A 0.027(3) 0.056(4) 0.029(2) -0.008(3) 0.009(2) -0.009(3)
C9A 0.033(3) 0.047(3) 0.035(3) -0.011(3) 0.012(2) -0.010(3)
C10A 0.027(3) 0.054(4) 0.028(2) -0.009(3) 0.007(2) -0.007(3)
C11A 0.045(4) 0.061(5) 0.080(5) -0.021(4) 0.014(3) -0.009(3)
C12A 0.037(3) 0.065(5) 0.077(4) -0.004(4) 0.016(3) 0.002(3)
O1B 0.052(2) 0.0150(18) 0.059(2) 0.0069(17) 0.0164(19) 0.0037(17)
O2B 0.080(3) 0.0167(19) 0.058(2) 0.0036(18) 0.016(2) 0.0002(19)
C1B 0.029(4) 0.012(3) 0.051(4) 0.000 0.003(3) 0.000
C2B 0.036(4) 0.019(3) 0.040(4) 0.000 0.005(3) 0.000
C3B 0.077(4) 0.019(3) 0.038(3) 0.006(2) 0.026(3) 0.005(3)
C4B 0.076(4) 0.022(3) 0.037(3) -0.001(2) 0.025(3) 0.006(3)
C5B 0.063(5) 0.011(3) 0.041(4) 0.000 0.021(4) 0.000
C6B 0.052(5) 0.013(3) 0.039(4) 0.000 0.020(3) 0.000
C7B 0.052(4) 0.019(3) 0.035(3) -0.001(2) 0.015(2) 0.002(2)
C8B 0.049(4) 0.025(3) 0.046(3) -0.002(2) 0.014(3) -0.008(3)
C9B 0.048(5) 0.012(3) 0.040(4) 0.000 0.011(3) 0.000
C10B 0.059(4) 0.025(3) 0.055(3) 0.004(3) 0.015(3) 0.008(3)
C11B 0.051(4) 0.031(3) 0.077(4) -0.002(3) 0.003(3) -0.002(3)
C12B 0.046(5) 0.012(3) 0.055(5) 0.000 0.015(4) 0.000
C13B 0.090(5) 0.020(3) 0.052(3) 0.003(3) 0.027(3) -0.004(3)
C14B 0.074(5) 0.020(3) 0.054(4) -0.003(3) 0.020(3) 0.005(3)
C15B 0.040(5) 0.015(3) 0.061(5) 0.000 0.009(4) 0.000
C16B 0.029(4) 0.020(4) 0.050(5) 0.000 -0.005(3) 0.000
O1C 0.041(2) 0.049(2) 0.0388(19) 0.0095(18) 0.0164(17) 0.0099(19)
N1C 0.073(4) 0.092(5) 0.066(3) 0.025(3) 0.047(3) 0.036(3)
C1C 0.071(5) 0.054(4) 0.050(3) 0.015(3) 0.025(3) 0.023(4)
C2C 0.071(6) 0.117(7) 0.094(6) 0.008(5) 0.036(5) 0.022(5)
C3C 0.156(12) 0.239(17) 0.191(13) -0.099(12) 0.087(10) 0.038(11)
C4C 0.073(5) 0.084(5) 0.068(4) 0.031(4) 0.039(4) 0.003(4)
C5C 0.105(7) 0.082(6) 0.101(6) -0.004(5) 0.038(5) -0.030(5)
O1D 0.169(7) 0.089(5) 0.117(5) 0.016(4) 0.051(5) 0.040(4)
N1D 0.125(7) 0.074(5) 0.118(5) 0.018(4) 0.027(5) 0.028(4)
C1D 0.084(6) 0.069(5) 0.114(6) -0.015(5) 0.014(5) 0.025(5)
C2D 0.262(16) 0.159(10) 0.212(14) 0.020(9) 0.067(14) 0.138(13)
C3D 0.215(16) 0.31(2) 0.157(12) 0.057(12) 0.054(12) 0.159(15)
C4D 0.30(2) 0.30(2) 0.110(8) -0.011(10) 0.040(10) 0.126(18)
C5D 0.51(3) 0.23(2) 0.186(13) -0.060(16) -0.08(2) 0.11(2)

loop_
_atom_type_symbol
_atom_type_description
_atom_type_scat_dispersion_real
_atom_type_scat_dispersion_imag
_atom_type_scat_source
C C 0.0033 0.0016 'International Tables Vol C Tables 4.2.6.8 and 6.1.1.4'
H H 0.0000 0.0000 'International Tables Vol C Tables 4.2.6.8 and 6.1.1.4'
N N 0.0061 0.0033 'International Tables Vol C Tables 4.2.6.8 and 6.1.1.4'
O O 0.0106 0.0060 'International Tables Vol C Tables 4.2.6.8 and 6.1.1.4'
Zn Zn 0.2839 1.4301 'International Tables Vol C Tables 4.2.6.8 and 6.1.1.4'

loop_
_geom_angle_atom_site_label_1
_geom_angle_atom_site_label_2
_geom_angle_atom_site_label_3
_geom_angle
_geom_angle_site_symmetry_1
_geom_angle_site_symmetry_3
O1C Zn1 O1B 102.84(15) . .
O1C Zn1 O2A 102.76(15) . 2_655
O1B Zn1 O2A 90.56(15) . 2_655
O1C Zn1 O2B 97.60(16) . 2_645
O1B Zn1 O2B 159.37(16) . 2_645
O2A Zn1 O2B 87.59(16) 2_655 2_645
O1C Zn1 O1A 97.01(16) . .
O1B Zn1 O1A 88.63(15) . .
O2A Zn1 O1A 159.88(15) 2_655 .
O2B Zn1 O1A 86.15(16) 2_645 .
O1C Zn1 Zn1 174.87(11) . 2_655
O1B Zn1 Zn1 79.66(10) . 2_655
O2A Zn1 Zn1 81.59(11) 2_655 2_655
O2B Zn1 Zn1 79.75(11) 2_645 2_655
O1A Zn1 Zn1 78.49(12) . 2_655
C1A O1A Zn1 128.0(4) . .
C1A O2A Zn1 125.4(4) . 2_655
O1A C1A O2A 125.5(5) . .
O1A C1A C2A 117.9(5) . .
O2A C1A C2A 116.6(5) . .
C7A C2A C3A 117.2(5) . .
C7A C2A C1A 121.7(5) . .
C3A C2A C1A 121.1(5) . .
C4A C3A C2A 121.1(5) . .
C5A C4A C3A 121.5(5) . .
C4A C5A C6A 117.6(5) . .
C4A C5A C8A 120.7(5) . .
C6A C5A C8A 121.6(4) . .
C7A C6A C5A 121.1(5) . .
C6A C7A C2A 121.4(5) . .
C9A C8A C10A 120.4(5) . .
C9A C8A C5A 120.0(5) . .
C10A C8A C5A 119.6(5) . .
C10A C9A C8A 120.0(5) 5 .
C10A C9A C11A 120.3(5) 5 .
C8A C9A C11A 119.7(5) . .
C9A C10A C8A 119.6(5) 5 .
C9A C10A C12A 120.1(5) 5 .
C8A C10A C12A 120.2(5) . .
C1B O1B Zn1 127.1(4) . .
C16B O2B Zn1 127.3(4) . 2_665
O1B C1B O1B 126.0(6) . 2_655
O1B C1B C2B 117.0(3) . .
O1B C1B C2B 117.0(3) 2_655 .
C3B C2B C3B 119.0(6) 2_655 .
C3B C2B C1B 120.5(3) 2_655 .
C3B C2B C1B 120.5(3) . .
C2B C3B C4B 120.3(5) . .
C5B C4B C3B 121.0(5) . .
C4B C5B C4B 118.4(6) . 2_655
C4B C5B C6B 120.8(3) . .
C4B C5B C6B 120.8(3) 2_655 .
C7B C6B C7B 119.5(6) 2_655 .
C7B C6B C5B 120.2(3) 2_655 .
C7B C6B C5B 120.2(3) . .
C6B C7B C8B 120.5(5) . .
C6B C7B C10B 119.6(5) . .
C8B C7B C10B 119.9(5) . .
C9B C8B C7B 119.2(5) . .
C9B C8B C11B 120.8(5) . .
C7B C8B C11B 120.0(5) . .
C8B C9B C8B 121.2(6) . 2_655
C8B C9B C12B 119.4(3) . .
C8B C9B C12B 119.4(3) 2_655 .
C13B C12B C13B 117.4(7) 2_655 .
C13B C12B C9B 121.3(3) 2_655 .
C13B C12B C9B 121.3(3) . .
C12B C13B C14B 121.5(5) . .
C15B C14B C13B 120.3(5) . .
C14B C15B C14B 119.1(7) . 2_655
C14B C15B C16B 120.4(3) . .
C14B C15B C16B 120.4(3) 2_655 .
O2B C16B O2B 125.8(7) . 2_655
O2B C16B C15B 117.1(3) . .
O2B C16B C15B 117.1(3) 2_655 .
C1C O1C Zn1 124.3(4) . .
C1C N1C C4C 119.4(5) . .
C1C N1C C2C 122.3(6) . .
C4C N1C C2C 117.4(6) . .
O1C C1C N1C 123.3(6) . .
C3C C2C N1C 111.6(8) . .
N1C C4C C5C 111.6(6) . .
C1D N1D C2D 114.4(9) . .
C1D N1D C4D 123.0(10) . .
C2D N1D C4D 114.1(11) . .
O1D C1D N1D 128.3(9) . .
C3D C2D N1D 112.8(15) . .
C5D C4D N1D 103.9(15) . .

loop_
_geom_bond_atom_site_label_1
_geom_bond_atom_site_label_2
_geom_bond_distance
_geom_bond_site_symmetry_2
Zn1 O1C 1.979(3) .
Zn1 O1B 2.017(3) .
Zn1 O2A 2.022(3) 2_655
Zn1 O2B 2.030(4) 2_645
Zn1 O1A 2.062(3) .
Zn1 Zn1 2.9493(10) 2_655
O1A C1A 1.260(6) .
O2A C1A 1.265(6) .
O2A Zn1 2.022(3) 2_655
C1A C2A 1.495(7) .
C2A C7A 1.378(7) .
C2A C3A 1.380(7) .
C3A C4A 1.371(7) .
C4A C5A 1.369(7) .
C5A C6A 1.377(7) .
C5A C8A 1.505(7) .
C6A C7A 1.369(7) .
C8A C9A 1.392(7) .
C8A C10A 1.402(7) .
C9A C10A 1.388(7) 5
C9A C11A 1.524(8) .
C10A C9A 1.388(7) 5
C10A C12A 1.520(8) .
O1B C1B 1.252(4) .
O2B C16B 1.252(5) .
O2B Zn1 2.030(4) 2_665
C1B O1B 1.252(4) 2_655
C1B C2B 1.513(9) .
C2B C3B 1.382(6) 2_655
C2B C3B 1.382(6) .
C3B C4B 1.382(7) .
C4B C5B 1.379(6) .
C5B C4B 1.379(6) 2_655
C5B C6B 1.484(9) .
C6B C7B 1.406(6) 2_655
C6B C7B 1.406(6) .
C7B C8B 1.407(7) .
C7B C10B 1.526(7) .
C8B C9B 1.400(6) .
C8B C11B 1.506(7) .
C9B C8B 1.400(6) 2_655
C9B C12B 1.493(9) .
C12B C13B 1.385(6) 2_655
C12B C13B 1.385(6) .
C13B C14B 1.385(7) .
C14B C15B 1.377(6) .
C15B C14B 1.377(6) 2_655
C15B C16B 1.507(9) .
C16B O2B 1.252(5) 2_655
O1C C1C 1.232(7) .
N1C C1C 1.318(8) .
N1C C4C 1.458(8) .
N1C C2C 1.493(9) .
C2C C3C 1.400(12) .
C4C C5C 1.513(10) .
O1D C1D 1.174(9) .
N1D C1D 1.376(7) .
N1D C2D 1.448(8) .
N1D C4D 1.460(8) .
C2D C3D 1.365(14) .
C4D C5D 1.371(15) .
